data_4504906
loop_
_publ_author_name
'Manoj, K.'
'Sureshan, Kana M.'
'Gonnade, Rajesh G.'
'Bhadbhade, Mohan M.'
'Shashidhar, Mysore S.'

_publ_section_title
;
 Short SO&#x00B7;&#x00B7;&#x00B7;CO Contacts Associate Diastereomers of
 2,4(6)-Di-O-benzoyl-6(4)-O-[(1S)-10-camphorsulfonyl]-myo-inositol
 1,3,5-Orthoformate in Their Inclusion Complexes
;
_journal_issue 3
_journal_name_full 'Crystal Growth &amp; Design'
_journal_page_first 833
_journal_paper_doi 10.1021/cg049621k
_journal_volume 5
_journal_year 2005
_chemical_absolute_configuration syn
_chemical_formula_moiety 'C31 H32 O11 S , 1.38(C4 H8 O2)'
_chemical_formula_sum 'C36.5 H43 O13.75 S'
_chemical_formula_weight 733.77
_chemical_name_systematic
;
 6(4)-O-CAMPHORSULPHONYL 2,4(6)DIBENZOYL MYO-INOSITOL 1,3,5 ORTHOFORMATE
;
_space_group_IT_number 4
_symmetry_cell_setting monoclinic
_symmetry_space_group_name_Hall 'P 2yb'
_symmetry_space_group_name_H-M 'P 1 21 1'
_atom_sites_solution_hydrogens geom
_atom_sites_solution_primary direct
_atom_sites_solution_secondary difmap
_audit_creation_method SHELXL-97
_cell_angle_alpha 90.00
_cell_angle_beta 108.432(4)
_cell_angle_gamma 90.00
_cell_formula_units_Z 4
_cell_length_a 15.937(4)
_cell_length_b 11.054(3)
_cell_length_c 22.206(6)
_cell_measurement_reflns_used 7088
_cell_measurement_temperature 133(2)
_cell_measurement_theta_max 23.003
_cell_measurement_theta_min 2.283
_cell_volume 3711.3(17)
_computing_cell_refinement 'BRUKER SAINT'
_computing_data_collection 'BRUKER SMART'
_computing_data_reduction 'BRUKER SAINT'
_computing_molecular_graphics 'SHELXTL, ORTEP3,MERCURY1.2.1'
_computing_publication_material 'SHELXTL, PLATON, PARST'
_computing_structure_refinement 'SHELXL-97 (Sheldrick, 1997)'
_computing_structure_solution 'SHELXS-97 (Sheldrick, 1990)'
_diffrn_ambient_temperature 133(2)
_diffrn_measured_fraction_theta_full 0.994
_diffrn_measured_fraction_theta_max 0.994
_diffrn_measurement_device 'BRUKER SMART APEX'
_diffrn_measurement_device_type 'CCD Area Detector'
_diffrn_measurement_method 'Omega and phi Scan'
_diffrn_radiation_monochromator graphite
_diffrn_radiation_source 'fine-focus sealed tube'
_diffrn_radiation_type MoK\a
_diffrn_radiation_wavelength 0.71073
_diffrn_reflns_av_R_equivalents 0.0460
_diffrn_reflns_av_sigmaI/netI 0.0578
_diffrn_reflns_limit_h_max 18
_diffrn_reflns_limit_h_min -18
_diffrn_reflns_limit_k_max 13
_diffrn_reflns_limit_k_min -13
_diffrn_reflns_limit_l_max 26
_diffrn_reflns_limit_l_min -26
_diffrn_reflns_number 35635
_diffrn_reflns_theta_full 25.00
_diffrn_reflns_theta_max 25.00
_diffrn_reflns_theta_min 2.08
_exptl_absorpt_coefficient_mu 0.154
_exptl_absorpt_correction_T_max 0.9803
_exptl_absorpt_correction_T_min 0.9453
_exptl_absorpt_correction_type multi-scan
_exptl_absorpt_process_details 'BRUKER SADABS'
_exptl_crystal_colour COLOURLESS
_exptl_crystal_density_diffrn 1.313
_exptl_crystal_density_method 'not measured'
_exptl_crystal_description PLATE
_exptl_crystal_F_000 1552
_exptl_crystal_size_max 0.37
_exptl_crystal_size_mid 0.35
_exptl_crystal_size_min 0.13
_refine_diff_density_max 1.741
_refine_diff_density_min -0.477
_refine_diff_density_rms 0.114
_refine_ls_abs_structure_details 'Flack H D (1983), Acta Cryst. A39, 876-881'
_refine_ls_abs_structure_Flack 0.21(16)
_refine_ls_extinction_method none
_refine_ls_goodness_of_fit_ref 1.024
_refine_ls_hydrogen_treatment riding
_refine_ls_matrix_type full
_refine_ls_number_parameters 875
_refine_ls_number_reflns 12908
_refine_ls_number_restraints 31
_refine_ls_restrained_S_all 1.035
_refine_ls_R_factor_all 0.1149
_refine_ls_R_factor_gt 0.0911
_refine_ls_shift/su_max 0.004
_refine_ls_shift/su_mean 0.000
_refine_ls_structure_factor_coef Fsqd
_refine_ls_weighting_details 'calc w=1/[\s^2^(Fo^2^)+(0.1654P)^2^+7.0320P] where P=(Fo^2^+2Fc^2^)/3'
_refine_ls_weighting_scheme calc
_refine_ls_wR_factor_gt 0.2470
_refine_ls_wR_factor_ref 0.2697
_reflns_number_gt 9889
_reflns_number_total 12908
_reflns_threshold_expression >2sigma(I)
_cod_data_source_file cg049621ksi20050203_022447.cif
_cod_data_source_block 6
_cod_depositor_comments
;
The following automatic conversions were performed:

'_chemical_absolute_configuration' value 'SYN' changed to 'syn'
according to /home/saulius/struct/CIF-dictionaries/cif_core.dic
dictionary named 'cif_core.dic' version 2.4.1 from
2010-06-29.

'_symmetry_cell_setting' value 'MONOCLINIC' changed to
'monoclinic' according to
/home/saulius/struct/CIF-dictionaries/cif_core.dic dictionary named
'cif_core.dic' version 2.4.1 from 2010-06-29.

Automatic conversion script
Id: cif_fix_values 1715 2011-07-08 13:25:40Z adriana 
;
_cod_original_cell_volume 3711.3(16)
_cod_original_sg_symbol_H-M P2(1)
_cod_original_formula_sum 'C36.50 H43 O13.75 S'
_cod_database_code 4504906

loop_
_symmetry_equiv_pos_as_xyz
'x, y, z'
'-x, y+1/2, -z'

loop_
_atom_site_label
_atom_site_type_symbol
_atom_site_fract_x
_atom_site_fract_y
_atom_site_fract_z
_atom_site_U_iso_or_equiv
_atom_site_adp_type
_atom_site_occupancy
_atom_site_symmetry_multiplicity
_atom_site_calc_flag
_atom_site_refinement_flags
S1 S 0.03276(13) 1.07075(18) 0.90098(8) 0.0424(5) Uani 1 1 d .
O1 O 0.1812(3) 0.6989(4) 0.7757(2) 0.0295(10) Uani 1 1 d .
O2 O 0.3106(3) 0.7522(4) 0.89980(19) 0.0279(10) Uani 1 1 d .
O3 O 0.1252(3) 0.6612(4) 0.8573(2) 0.0319(10) Uani 1 1 d .
O4 O 0.1029(3) 0.9795(4) 0.89038(19) 0.0292(10) Uani 1 1 d .
O5 O 0.0355(3) 0.7487(4) 0.7643(2) 0.0301(10) Uani 1 1 d .
O6 O 0.1619(3) 1.0296(4) 0.78580(19) 0.0269(10) Uani 1 1 d .
O7 O 0.3177(3) 0.8362(5) 0.9932(2) 0.0380(12) Uani 1 1 d .
O8 O 0.2481(3) 1.0285(4) 0.7228(2) 0.0383(11) Uani 1 1 d .
O9 O -0.0506(4) 1.0445(7) 0.8553(2) 0.066(2) Uani 1 1 d .
O10 O 0.0712(5) 1.1867(5) 0.9039(3) 0.070(2) Uani 1 1 d .
O11 O 0.0896(3) 0.7938(4) 1.0039(2) 0.0362(10) Uani 1 1 d .
C1 C 0.2138(4) 0.8179(6) 0.8000(3) 0.0267(14) Uani 1 1 d .
H1 H 0.2668 0.8379 0.7887 0.032 Uiso 1 1 calc R
C2 C 0.2339(4) 0.8213(6) 0.8710(3) 0.0258(13) Uani 1 1 d .
H2 H 0.2455 0.9053 0.8852 0.031 Uiso 1 1 calc R
C3 C 0.1528(4) 0.7772(6) 0.8863(3) 0.0265(13) Uani 1 1 d .
H3 H 0.1660 0.7709 0.9324 0.032 Uiso 1 1 calc R
C4 C 0.0775(4) 0.8656(6) 0.8593(3) 0.0279(14) Uani 1 1 d .
H4 H 0.0244 0.8359 0.8678 0.033 Uiso 1 1 calc R
C5 C 0.0600(4) 0.8722(6) 0.7878(3) 0.0254(13) Uani 1 1 d .
H5 H 0.0110 0.9279 0.7685 0.030 Uiso 1 1 calc R
C6 C 0.1391(4) 0.9056(6) 0.7678(3) 0.0246(13) Uani 1 1 d .
H6 H 0.1238 0.8977 0.7217 0.030 Uiso 1 1 calc R
C7 C 0.1063(4) 0.6670(6) 0.7922(3) 0.0302(14) Uani 1 1 d .
H7 H 0.0876 0.5863 0.7749 0.036 Uiso 1 1 calc R
C8 C 0.3489(4) 0.7705(6) 0.9639(3) 0.0277(14) Uani 1 1 d .
C9 C 0.4345(4) 0.7078(6) 0.9900(3) 0.0340(16) Uani 1 1 d .
C10 C 0.4836(6) 0.7324(7) 1.0523(4) 0.051(2) Uani 1 1 d .
H10 H 0.4614 0.7841 1.0766 0.062 Uiso 1 1 calc R
C11 C 0.5646(6) 0.6804(9) 1.0778(5) 0.065(3) Uani 1 1 d .
H11 H 0.5980 0.6995 1.1192 0.077 Uiso 1 1 calc R
C12 C 0.5982(5) 0.6000(8) 1.0437(5) 0.059(3) Uani 1 1 d .
H12 H 0.6527 0.5632 1.0624 0.071 Uiso 1 1 calc R
C13 C 0.5503(5) 0.5751(9) 0.9820(4) 0.053(2) Uani 1 1 d .
H13 H 0.5725 0.5211 0.9587 0.064 Uiso 1 1 calc R
C14 C 0.4674(5) 0.6307(7) 0.9534(4) 0.0393(17) Uani 1 1 d .
H14 H 0.4355 0.6160 0.9111 0.047 Uiso 1 1 calc R
C15 C 0.2173(4) 1.0826(6) 0.7587(3) 0.0281(14) Uani 1 1 d .
C16 C 0.2377(5) 1.2094(6) 0.7787(3) 0.0367(17) Uani 1 1 d .
C17 C 0.2968(5) 1.2714(7) 0.7564(4) 0.047(2) Uani 1 1 d .
H17 H 0.3211 1.2352 0.7279 0.057 Uiso 1 1 calc R
C18 C 0.3197(6) 1.3901(9) 0.7776(5) 0.069(3) Uani 1 1 d .
H18 H 0.3614 1.4323 0.7646 0.082 Uiso 1 1 calc R
C19 C 0.2802(7) 1.4438(8) 0.8175(5) 0.079(4) Uani 1 1 d .
H19 H 0.2951 1.5226 0.8316 0.095 Uiso 1 1 calc R
C20 C 0.2210(6) 1.3831(9) 0.8358(5) 0.073(3) Uani 1 1 d .
H20 H 0.1932 1.4223 0.8613 0.087 Uiso 1 1 calc R
C21 C 0.1989(5) 1.2662(7) 0.8192(4) 0.047(2) Uani 1 1 d .
H21 H 0.1588 1.2252 0.8345 0.057 Uiso 1 1 calc R
C22 C 0.0244(4) 1.0334(7) 0.9766(3) 0.0351(16) Uani 1 1 d .
H22A H -0.0058 1.0995 0.9898 0.042 Uiso 1 1 calc R
H22B H -0.0133 0.9627 0.9714 0.042 Uiso 1 1 calc R
C23 C 0.1091(4) 1.0076(6) 1.0305(3) 0.0302(14) Uani 1 1 d .
C24 C 0.1983(4) 1.0662(7) 1.0288(3) 0.0316(14) Uani 1 1 d .
H24A H 0.2214 1.0241 0.9991 0.038 Uiso 1 1 calc R
H24B H 0.1902 1.1509 1.0170 0.038 Uiso 1 1 calc R
C25 C 0.2605(4) 1.0510(8) 1.0980(3) 0.0375(16) Uani 1 1 d .
H25A H 0.3118 1.0025 1.0994 0.045 Uiso 1 1 calc R
H25B H 0.2801 1.1290 1.1173 0.045 Uiso 1 1 calc R
C26 C 0.2019(4) 0.9859(7) 1.1318(3) 0.0374(16) Uani 1 1 d .
H26 H 0.2226 0.9922 1.1782 0.045 Uiso 1 1 calc R
C27 C 0.1913(5) 0.8564(7) 1.1060(3) 0.0418(17) Uani 1 1 d .
H27A H 0.2471 0.8244 1.1040 0.050 Uiso 1 1 calc R
H27B H 0.1683 0.8032 1.1317 0.050 Uiso 1 1 calc R
C28 C 0.1263(4) 0.8716(6) 1.0409(3) 0.0300(13) Uani 1 1 d .
C29 C 0.1086(4) 1.0417(7) 1.0986(3) 0.0371(16) Uani 1 1 d .
C30 C 0.1074(5) 1.1790(7) 1.1113(3) 0.0478(19) Uani 1 1 d .
H30A H 0.0512 1.2119 1.0869 0.072 Uiso 1 1 calc R
H30B H 0.1536 1.2178 1.0993 0.072 Uiso 1 1 calc R
H30C H 0.1165 1.1925 1.1556 0.072 Uiso 1 1 calc R
C31 C 0.0342(5) 0.9810(9) 1.1157(3) 0.047(2) Uani 1 1 d .
H31A H 0.0400 0.9978 1.1592 0.071 Uiso 1 1 calc R
H31B H 0.0368 0.8952 1.1098 0.071 Uiso 1 1 calc R
H31C H -0.0215 1.0115 1.0889 0.071 Uiso 1 1 calc R
S1' S 0.02907(11) 0.55850(16) 0.40077(7) 0.0331(4) Uani 1 1 d .
O1' O 0.1182(3) 0.9705(4) 0.36795(19) 0.0301(10) Uani 1 1 d .
O2' O 0.3052(3) 0.8872(4) 0.40386(19) 0.0295(10) Uani 1 1 d .
O3' O 0.1724(3) 0.9501(4) 0.2840(2) 0.0319(10) Uani 1 1 d .
O4' O 0.1554(3) 0.6182(4) 0.2823(2) 0.0303(10) Uani 1 1 d .
O5' O 0.0273(3) 0.8957(4) 0.2728(2) 0.0336(11) Uani 1 1 d .
O6' O 0.0990(3) 0.6456(4) 0.3863(2) 0.0314(10) Uani 1 1 d .
O7' O 0.3178(3) 0.7891(5) 0.4954(2) 0.0385(11) Uani 1 1 d .
O8' O 0.2390(3) 0.6292(5) 0.2190(2) 0.0384(11) Uani 1 1 d .
O9' O -0.0551(3) 0.5832(5) 0.3558(2) 0.0461(13) Uani 1 1 d .
O10' O 0.0660(4) 0.4410(4) 0.4023(2) 0.0441(13) Uani 1 1 d .
O11' O 0.0326(3) 0.3805(4) 0.5419(2) 0.0412(11) Uani 1 1 d .
C1' C 0.1475(4) 0.8531(6) 0.3924(3) 0.0274(14) Uani 1 1 d .
H1' H 0.1616 0.8520 0.4386 0.033 Uiso 1 1 calc R
C2' C 0.2273(4) 0.8132(6) 0.3737(3) 0.0283(14) Uani 1 1 d .
H2' H 0.2405 0.7279 0.3849 0.034 Uiso 1 1 calc R
C3' C 0.2047(4) 0.8298(6) 0.3021(3) 0.0282(14) Uani 1 1 d .
H3' H 0.2568 0.8139 0.2890 0.034 Uiso 1 1 calc R
C4' C 0.1294(4) 0.7434(6) 0.2680(3) 0.0262(14) Uani 1 1 d .
H4' H 0.1136 0.7563 0.2220 0.031 Uiso 1 1 calc R
C5' C 0.0506(4) 0.7722(6) 0.2891(3) 0.0267(13) Uani 1 1 d .
H5' H 0.0010 0.7188 0.2678 0.032 Uiso 1 1 calc R
C6' C 0.0700(4) 0.7667(6) 0.3612(3) 0.0271(14) Uani 1 1 d .
H6' H 0.0175 0.7908 0.3722 0.033 Uiso 1 1 calc R
C7' C 0.0975(5) 0.9749(7) 0.3022(3) 0.0362(16) Uani 1 1 d .
H7' H 0.0779 1.0573 0.2885 0.043 Uiso 1 1 calc R
C8' C 0.3466(4) 0.8601(7) 0.4635(3) 0.0342(16) Uani 1 1 d .
C9' C 0.4350(4) 0.9208(6) 0.4901(3) 0.0335(16) Uani 1 1 d .
C10' C 0.4853(5) 0.8957(8) 0.5514(4) 0.0473(19) Uani 1 1 d .
H10' H 0.4637 0.8435 0.5758 0.057 Uiso 1 1 calc R
C11' C 0.5676(5) 0.9470(8) 0.5771(4) 0.051(2) Uani 1 1 d .
H11' H 0.6013 0.9306 0.6188 0.061 Uiso 1 1 calc R
C12' C 0.5995(5) 1.0232(8) 0.5402(4) 0.051(2) Uani 1 1 d .
H12' H 0.6560 1.0557 0.5565 0.061 Uiso 1 1 calc R
C13' C 0.5481(5) 1.0512(9) 0.4794(5) 0.059(2) Uani 1 1 d .
H13' H 0.5687 1.1056 0.4554 0.071 Uiso 1 1 calc R
C14' C 0.4666(5) 0.9991(8) 0.4543(4) 0.049(2) Uani 1 1 d .
H14' H 0.4325 1.0167 0.4129 0.059 Uiso 1 1 calc R
C15' C 0.2099(4) 0.5727(6) 0.2527(3) 0.0313(15) Uani 1 1 d .
C16' C 0.2302(4) 0.4422(7) 0.2701(3) 0.0359(16) Uani 1 1 d .
C17' C 0.1966(5) 0.3823(8) 0.3122(4) 0.0471(19) Uani 1 1 d .
H17' H 0.1586 0.4228 0.3296 0.056 Uiso 1 1 calc R
C18' C 0.2190(7) 0.2617(8) 0.3290(5) 0.067(3) Uani 1 1 d .
H18' H 0.1974 0.2216 0.3579 0.081 Uiso 1 1 calc R
C19' C 0.2753(6) 0.2037(8) 0.3007(5) 0.068(3) Uani 1 1 d .
H19' H 0.2903 0.1232 0.3108 0.082 Uiso 1 1 calc R
C20' C 0.3087(6) 0.2614(9) 0.2588(5) 0.062(2) Uani 1 1 d .
H20' H 0.3465 0.2212 0.2411 0.074 Uiso 1 1 calc R
C21' C 0.2851(5) 0.3818(8) 0.2431(4) 0.051(2) Uani 1 1 d .
H21' H 0.3066 0.4217 0.2141 0.061 Uiso 1 1 calc R
C22' C 0.0292(4) 0.6055(6) 0.4769(3) 0.0286(14) Uani 1 1 d .
H22D H 0.0251 0.6930 0.4765 0.034 Uiso 1 1 calc R
H22C H -0.0242 0.5745 0.4835 0.034 Uiso 1 1 calc R
C23' C 0.1068(4) 0.5696(6) 0.5340(3) 0.0312(14) Uani 1 1 d .
C24' C 0.0892(4) 0.4544(6) 0.5658(3) 0.0332(14) Uani 1 1 d .
C25' C 0.1541(5) 0.4540(7) 0.6325(3) 0.0412(16) Uani 1 1 d .
H25D H 0.1955 0.3872 0.6388 0.049 Uiso 1 1 calc R
H25C H 0.1238 0.4498 0.6641 0.049 Uiso 1 1 calc R
C26' C 0.2006(4) 0.5768(7) 0.6345(3) 0.0397(16) Uani 1 1 d .
H26' H 0.2287 0.6087 0.6773 0.048 Uiso 1 1 calc R
C27' C 0.2620(5) 0.5613(8) 0.5961(3) 0.0426(17) Uani 1 1 d .
H27C H 0.2963 0.4875 0.6077 0.051 Uiso 1 1 calc R
H27D H 0.3021 0.6295 0.6018 0.051 Uiso 1 1 calc R
C28' C 0.1988(5) 0.5549(8) 0.5267(3) 0.0398(16) Uani 1 1 d .
H28D H 0.2110 0.6195 0.5011 0.048 Uiso 1 1 calc R
H28C H 0.2041 0.4778 0.5073 0.048 Uiso 1 1 calc R
C29' C 0.1260(4) 0.6578(6) 0.5919(3) 0.0284(13) Uani 1 1 d .
C30' C 0.0444(5) 0.6732(7) 0.6134(3) 0.0385(16) Uani 1 1 d .
H30E H 0.0612 0.7114 0.6543 0.058 Uiso 1 1 calc R
H30F H 0.0192 0.5952 0.6161 0.058 Uiso 1 1 calc R
H30D H 0.0015 0.7225 0.5833 0.058 Uiso 1 1 calc R
C31' C 0.1572(5) 0.7833(7) 0.5797(3) 0.0390(16) Uani 1 1 d .
H31E H 0.1101 0.8244 0.5485 0.058 Uiso 1 1 calc R
H31F H 0.2071 0.7756 0.5646 0.058 Uiso 1 1 calc R
H31D H 0.1741 0.8289 0.6185 0.058 Uiso 1 1 calc R
O12 O 0.3062(5) 0.2335(8) 0.5966(4) 0.089(2) Uiso 1 1 d .
O13 O 0.2696(5) 0.1220(7) 0.4799(3) 0.077(2) Uiso 1 1 d .
C32 C 0.2454(7) 0.1315(10) 0.5799(5) 0.073(3) Uiso 1 1 d .
H32A H 0.2770 0.0573 0.5961 0.088 Uiso 1 1 calc R
H32B H 0.1993 0.1417 0.5995 0.088 Uiso 1 1 calc R
C33 C 0.2056(6) 0.1229(9) 0.5115(4) 0.063(2) Uiso 1 1 d .
H33A H 0.1707 0.0494 0.5012 0.075 Uiso 1 1 calc R
H33B H 0.1661 0.1909 0.4965 0.075 Uiso 1 1 calc R
C34 C 0.3231(7) 0.2262(10) 0.4953(5) 0.071(3) Uiso 1 1 d .
H34A H 0.2871 0.2977 0.4808 0.085 Uiso 1 1 calc R
H34B H 0.3677 0.2234 0.4740 0.085 Uiso 1 1 calc R
C35 C 0.3649(7) 0.2330(11) 0.5621(5) 0.077(3) Uiso 1 1 d .
H35A H 0.4045 0.1645 0.5754 0.092 Uiso 1 1 calc R
H35B H 0.4004 0.3060 0.5717 0.092 Uiso 1 1 calc R
O14 O 0.2793(4) 0.5248(6) -0.0132(3) 0.0378(15) Uiso 0.75 1 d PU
O15 O 0.2878(5) 0.3687(7) 0.0890(3) 0.0535(18) Uiso 0.75 1 d PU
C36 C 0.2496(9) 0.5620(14) 0.0422(7) 0.078(4) Uiso 0.75 1 d PU
H36A H 0.2987 0.5974 0.0752 0.094 Uiso 0.75 1 calc PR
H36B H 0.2031 0.6222 0.0286 0.094 Uiso 0.75 1 calc PR
C37 C 0.2170(8) 0.4572(12) 0.0670(6) 0.064(3) Uiso 0.75 1 d PU
H37A H 0.1678 0.4218 0.0341 0.077 Uiso 0.75 1 calc PR
H37B H 0.1963 0.4812 0.1019 0.077 Uiso 0.75 1 calc PR
C38 C 0.3173(11) 0.3352(15) 0.0340(7) 0.085(4) Uiso 0.75 1 d PU
H38A H 0.3662 0.2786 0.0475 0.102 Uiso 0.75 1 calc PR
H38B H 0.2692 0.2961 0.0017 0.102 Uiso 0.75 1 calc PR
C39 C 0.3436(8) 0.4373(12) 0.0089(6) 0.064(3) Uiso 0.75 1 d PU
H39A H 0.3644 0.4128 -0.0259 0.076 Uiso 0.75 1 calc PR
H39B H 0.3932 0.4733 0.0413 0.076 Uiso 0.75 1 calc PR
O16 O 0.5550(10) 0.3572(12) 0.6898(6) 0.091(5) Uiso 0.50 1 d PDU
O17 O 0.5550(16) 0.1947(17) 0.7814(8) 0.146(8) Uiso 0.50 1 d PDU
C40 C 0.569(2) 0.3146(19) 0.7988(8) 0.111(8) Uiso 0.50 1 d PDU
H40A H 0.5193 0.3414 0.8119 0.133 Uiso 0.50 1 calc PR
H40B H 0.6211 0.3190 0.8359 0.133 Uiso 0.50 1 calc PR
C41 C 0.5792(11) 0.3960(13) 0.7552(7) 0.057(4) Uiso 0.50 1 d PDU
H41A H 0.6408 0.4204 0.7683 0.069 Uiso 0.50 1 calc PR
H41B H 0.5447 0.4674 0.7570 0.069 Uiso 0.50 1 calc PR
C42 C 0.5637(13) 0.2250(14) 0.6768(7) 0.065(5) Uiso 0.50 1 d PDU
H42A H 0.5301 0.2065 0.6331 0.078 Uiso 0.50 1 calc PR
H42B H 0.6252 0.2051 0.6834 0.078 Uiso 0.50 1 calc PR
C43 C 0.5323(19) 0.1592(17) 0.7170(10) 0.114(9) Uiso 0.50 1 d PDU
H43A H 0.5521 0.0764 0.7161 0.137 Uiso 0.50 1 calc PR
H43B H 0.4683 0.1585 0.6997 0.137 Uiso 0.50 1 calc PR
C44 C 0.4587(17) 0.9083(15) 0.7844(8) 0.095(7) Uiso 0.50 1 d PDU
H44A H 0.5195 0.9357 0.7959 0.115 Uiso 0.50 1 calc PR
H44B H 0.4238 0.9694 0.7968 0.115 Uiso 0.50 1 calc PR
C45 C 0.4223(15) 0.8837(16) 0.7139(8) 0.089(6) Uiso 0.50 1 d PDU
H45A H 0.3584 0.8783 0.7023 0.106 Uiso 0.50 1 calc PR
H45B H 0.4360 0.9526 0.6916 0.106 Uiso 0.50 1 calc PR
O18 O 0.4544(10) 0.7760(14) 0.6918(6) 0.093(4) Uiso 0.50 1 d PDU
C46 C 0.4487(15) 0.6733(14) 0.7277(8) 0.084(6) Uiso 0.50 1 d PDU
H46A H 0.4779 0.6067 0.7140 0.101 Uiso 0.50 1 calc PR
H46B H 0.3867 0.6519 0.7177 0.101 Uiso 0.50 1 calc PR
C47 C 0.4855(14) 0.6839(15) 0.7949(7) 0.075(5) Uiso 0.50 1 d PDU
H47A H 0.5495 0.6857 0.8071 0.091 Uiso 0.50 1 calc PR
H47B H 0.4682 0.6151 0.8154 0.091 Uiso 0.50 1 calc PR
O19 O 0.4531(15) 0.7945(18) 0.8142(8) 0.147(8) Uiso 0.50 1 d PDU

loop_
_atom_site_aniso_label
_atom_site_aniso_U_11
_atom_site_aniso_U_22
_atom_site_aniso_U_33
_atom_site_aniso_U_23
_atom_site_aniso_U_13
_atom_site_aniso_U_12
S1 0.0539(11) 0.0504(12) 0.0248(9) 0.0093(8) 0.0154(8) 0.0310(10)
O1 0.038(3) 0.026(2) 0.025(2) -0.0060(17) 0.0118(19) 0.0010(19)
O2 0.028(2) 0.027(2) 0.025(2) -0.0004(18) 0.0037(17) 0.0052(19)
O3 0.035(2) 0.024(2) 0.035(3) 0.0055(18) 0.0090(19) -0.0012(19)
O4 0.032(2) 0.038(3) 0.018(2) 0.0043(19) 0.0089(18) 0.012(2)
O5 0.027(2) 0.032(2) 0.026(2) -0.0016(18) 0.0006(17) -0.0040(19)
O6 0.032(2) 0.020(2) 0.024(2) 0.0007(17) 0.0026(18) 0.0040(18)
O7 0.042(3) 0.042(3) 0.020(2) -0.008(2) -0.004(2) 0.009(2)
O8 0.041(3) 0.036(3) 0.042(3) 0.012(2) 0.019(2) -0.001(2)
O9 0.050(3) 0.118(6) 0.023(2) 0.005(3) 0.003(2) 0.054(4)
O10 0.130(6) 0.035(3) 0.069(4) 0.029(3) 0.064(4) 0.044(4)
O11 0.045(3) 0.030(2) 0.039(2) 0.002(2) 0.020(2) 0.006(2)
C1 0.031(3) 0.025(3) 0.026(3) -0.006(2) 0.011(3) 0.000(3)
C2 0.024(3) 0.025(3) 0.026(3) -0.002(3) 0.005(3) 0.002(3)
C3 0.028(3) 0.028(3) 0.021(3) -0.003(3) 0.004(2) -0.007(3)
C4 0.023(3) 0.036(4) 0.027(3) -0.001(3) 0.012(3) 0.000(3)
C5 0.020(3) 0.031(3) 0.022(3) 0.000(3) 0.001(2) 0.002(3)
C6 0.030(3) 0.026(3) 0.017(3) -0.003(2) 0.006(2) -0.005(3)
C7 0.035(3) 0.022(3) 0.029(3) -0.007(3) 0.003(3) -0.005(3)
C8 0.038(4) 0.019(3) 0.024(3) -0.008(3) 0.007(3) -0.006(3)
C9 0.032(4) 0.030(4) 0.034(4) 0.005(3) 0.001(3) 0.001(3)
C10 0.061(5) 0.034(4) 0.043(4) -0.002(3) -0.006(4) 0.008(4)
C11 0.048(5) 0.049(5) 0.067(6) -0.001(5) -0.024(4) -0.003(4)
C12 0.031(4) 0.048(5) 0.082(6) 0.029(5) -0.004(4) 0.006(4)
C13 0.037(4) 0.062(6) 0.059(5) 0.013(4) 0.014(4) 0.015(4)
C14 0.039(4) 0.033(4) 0.046(4) 0.014(3) 0.013(3) 0.010(3)
C15 0.028(3) 0.024(3) 0.030(3) 0.004(3) 0.007(3) 0.000(3)
C16 0.033(4) 0.025(3) 0.042(4) 0.008(3) -0.004(3) -0.003(3)
C17 0.038(4) 0.040(5) 0.050(4) 0.018(3) -0.006(3) -0.008(3)
C18 0.059(5) 0.043(5) 0.077(6) 0.030(5) -0.016(5) -0.013(5)
C19 0.070(6) 0.025(4) 0.094(7) -0.010(5) -0.044(6) 0.006(5)
C20 0.046(5) 0.042(5) 0.102(8) -0.026(5) -0.017(5) 0.007(4)
C21 0.041(4) 0.028(4) 0.059(5) 0.002(4) -0.003(4) 0.014(3)
C22 0.037(4) 0.043(4) 0.025(3) 0.002(3) 0.009(3) 0.012(3)
C23 0.032(3) 0.039(4) 0.020(3) 0.001(3) 0.009(2) 0.005(3)
C24 0.031(3) 0.037(4) 0.028(3) -0.005(3) 0.012(3) 0.002(3)
C25 0.034(4) 0.049(4) 0.026(3) -0.009(3) 0.005(3) 0.003(3)
C26 0.033(3) 0.051(4) 0.020(3) 0.001(3) -0.002(3) 0.016(3)
C27 0.047(4) 0.041(4) 0.034(4) 0.006(3) 0.008(3) 0.018(3)
C28 0.035(3) 0.034(4) 0.026(3) -0.003(3) 0.016(3) 0.003(3)
C29 0.040(4) 0.051(4) 0.020(3) -0.001(3) 0.009(3) 0.020(3)
C30 0.058(5) 0.050(5) 0.031(4) -0.013(3) 0.008(3) 0.016(4)
C31 0.045(4) 0.080(6) 0.020(3) -0.001(4) 0.015(3) 0.006(4)
S1' 0.0453(10) 0.0340(9) 0.0186(7) -0.0044(7) 0.0079(7) -0.0159(8)
O1' 0.036(2) 0.028(2) 0.024(2) 0.0015(18) 0.0052(18) 0.0023(19)
O2' 0.028(2) 0.031(2) 0.026(2) -0.0009(19) 0.0039(18) -0.0069(19)
O3' 0.039(3) 0.027(2) 0.027(2) 0.0018(18) 0.0074(19) -0.003(2)
O4' 0.039(3) 0.029(2) 0.023(2) -0.0030(18) 0.0104(19) -0.0007(19)
O5' 0.037(2) 0.034(3) 0.028(2) 0.0050(19) 0.0079(19) 0.001(2)
O6' 0.041(3) 0.029(3) 0.024(2) 0.0082(19) 0.009(2) 0.000(2)
O7' 0.037(3) 0.036(3) 0.039(3) 0.004(2) 0.008(2) -0.009(2)
O8' 0.037(3) 0.035(3) 0.047(3) 0.008(2) 0.018(2) 0.001(2)
O9' 0.046(3) 0.060(4) 0.026(2) -0.001(2) 0.004(2) -0.024(3)
O10' 0.074(4) 0.029(3) 0.034(3) -0.006(2) 0.025(2) -0.013(3)
O11' 0.059(3) 0.033(3) 0.034(2) 0.002(2) 0.018(2) -0.008(2)
C1' 0.034(3) 0.030(4) 0.021(3) -0.004(3) 0.012(3) -0.010(3)
C2' 0.030(3) 0.028(3) 0.023(3) 0.005(3) 0.003(3) -0.005(3)
C3' 0.032(3) 0.029(3) 0.023(3) -0.001(3) 0.008(3) -0.003(3)
C4' 0.031(3) 0.021(3) 0.022(3) 0.004(2) 0.002(2) -0.003(3)
C5' 0.029(3) 0.023(3) 0.025(3) 0.006(3) 0.004(2) -0.003(3)
C6' 0.025(3) 0.028(3) 0.027(3) -0.001(3) 0.007(3) -0.002(3)
C7' 0.038(4) 0.036(4) 0.034(4) 0.000(3) 0.011(3) -0.002(3)
C8' 0.024(3) 0.041(4) 0.034(4) -0.011(3) 0.005(3) -0.001(3)
C9' 0.024(3) 0.030(4) 0.041(4) -0.009(3) 0.004(3) -0.002(3)
C10' 0.034(4) 0.050(5) 0.049(5) -0.003(4) -0.001(3) -0.004(3)
C11' 0.040(4) 0.061(6) 0.040(4) -0.014(4) -0.004(3) -0.012(4)
C12' 0.030(4) 0.042(5) 0.071(6) -0.012(4) 0.000(4) -0.007(3)
C13' 0.042(4) 0.046(5) 0.095(7) -0.018(5) 0.031(5) -0.019(4)
C14' 0.032(4) 0.058(5) 0.050(5) 0.004(4) 0.002(3) -0.003(4)
C15' 0.029(3) 0.033(4) 0.026(3) -0.005(3) 0.000(3) -0.001(3)
C16' 0.031(3) 0.033(4) 0.038(4) -0.006(3) 0.003(3) -0.008(3)
C17' 0.048(4) 0.039(4) 0.048(4) 0.006(4) 0.005(3) 0.009(4)
C18' 0.070(6) 0.032(5) 0.084(7) -0.007(5) 0.001(5) -0.019(4)
C19' 0.057(5) 0.030(5) 0.097(8) -0.009(5) -0.004(5) 0.001(4)
C20' 0.052(5) 0.043(5) 0.074(6) -0.017(4) -0.003(4) 0.001(4)
C21' 0.049(4) 0.040(4) 0.054(5) -0.003(4) 0.001(4) 0.011(4)
C22' 0.037(4) 0.028(3) 0.021(3) 0.001(2) 0.009(3) -0.003(3)
C23' 0.036(3) 0.032(4) 0.023(3) 0.001(3) 0.007(2) 0.000(3)
C24' 0.044(4) 0.022(3) 0.036(4) -0.002(3) 0.015(3) 0.002(3)
C25' 0.052(4) 0.042(4) 0.026(3) 0.006(3) 0.008(3) 0.005(3)
C26' 0.044(4) 0.045(4) 0.022(3) 0.001(3) 0.000(3) -0.003(3)
C27' 0.038(4) 0.038(4) 0.045(4) 0.003(3) 0.004(3) 0.005(3)
C28' 0.050(4) 0.042(4) 0.025(3) -0.003(3) 0.010(3) 0.003(4)
C29' 0.029(3) 0.031(3) 0.023(3) 0.002(2) 0.004(2) -0.001(3)
C30' 0.043(4) 0.043(4) 0.029(3) -0.006(3) 0.011(3) -0.009(3)
C31' 0.041(4) 0.042(4) 0.028(3) -0.008(3) 0.003(3) -0.011(3)

loop_
_atom_type_symbol
_atom_type_description
_atom_type_scat_dispersion_real
_atom_type_scat_dispersion_imag
_atom_type_scat_source
C C 0.0033 0.0016 'International Tables Vol C Tables 4.2.6.8 and 6.1.1.4'
H H 0.0000 0.0000 'International Tables Vol C Tables 4.2.6.8 and 6.1.1.4'
O O 0.0106 0.0060 'International Tables Vol C Tables 4.2.6.8 and 6.1.1.4'
S S 0.1246 0.1234 'International Tables Vol C Tables 4.2.6.8 and 6.1.1.4'

loop_
_geom_angle_atom_site_label_1
_geom_angle_atom_site_label_2
_geom_angle_atom_site_label_3
_geom_angle
O10 S1 O9 120.7(4)
O10 S1 O4 105.6(3)
O9 S1 O4 108.0(3)
O10 S1 C22 109.2(4)
O9 S1 C22 107.1(4)
O4 S1 C22 105.1(3)
C7 O1 C1 111.4(5)
C8 O2 C2 115.3(5)
C7 O3 C3 111.2(5)
C4 O4 S1 121.9(4)
C7 O5 C5 110.5(4)
C15 O6 C6 115.6(5)
O1 C1 C2 110.1(5)
O1 C1 C6 105.5(5)
C2 C1 C6 110.5(5)
O1 C1 H1 110.2
C2 C1 H1 110.2
C6 C1 H1 110.2
O2 C2 C1 109.2(5)
O2 C2 C3 113.6(5)
C1 C2 C3 108.2(5)
O2 C2 H2 108.6
C1 C2 H2 108.6
C3 C2 H2 108.6
O3 C3 C4 107.8(5)
O3 C3 C2 110.3(5)
C4 C3 C2 109.1(5)
O3 C3 H3 109.9
C4 C3 H3 109.9
C2 C3 H3 109.9
O4 C4 C3 108.0(5)
O4 C4 C5 113.0(5)
C3 C4 C5 107.7(5)
O4 C4 H4 109.4
C3 C4 H4 109.4
C5 C4 H4 109.4
O5 C5 C6 106.0(5)
O5 C5 C4 105.4(5)
C6 C5 C4 115.0(5)
O5 C5 H5 110.1
C6 C5 H5 110.1
C4 C5 H5 110.1
O6 C6 C5 108.2(5)
O6 C6 C1 112.6(5)
C5 C6 C1 107.9(5)
O6 C6 H6 109.4
C5 C6 H6 109.4
C1 C6 H6 109.4
O3 C7 O1 111.3(5)
O3 C7 O5 111.4(5)
O1 C7 O5 110.5(5)
O3 C7 H7 107.8
O1 C7 H7 107.8
O5 C7 H7 107.8
O7 C8 O2 122.2(6)
O7 C8 C9 124.7(6)
O2 C8 C9 113.0(5)
C10 C9 C14 120.4(7)
C10 C9 C8 117.5(7)
C14 C9 C8 122.1(6)
C11 C10 C9 119.7(9)
C11 C10 H10 120.2
C9 C10 H10 120.2
C10 C11 C12 121.6(8)
C10 C11 H11 119.2
C12 C11 H11 119.2
C13 C12 C11 119.2(7)
C13 C12 H12 120.4
C11 C12 H12 120.4
C12 C13 C14 120.6(8)
C12 C13 H13 119.7
C14 C13 H13 119.7
C9 C14 C13 118.4(7)
C9 C14 H14 120.8
C13 C14 H14 120.8
O8 C15 O6 122.4(6)
O8 C15 C16 124.6(6)
O6 C15 C16 113.0(6)
C17 C16 C21 120.2(7)
C17 C16 C15 118.4(7)
C21 C16 C15 121.5(7)
C16 C17 C18 118.7(9)
C16 C17 H17 120.7
C18 C17 H17 120.7
C19 C18 C17 119.8(10)
C19 C18 H18 120.1
C17 C18 H18 120.1
C20 C19 C18 119.7(9)
C20 C19 H19 120.1
C18 C19 H19 120.1
C19 C20 C21 123.3(11)
C19 C20 H20 118.4
C21 C20 H20 118.4
C20 C21 C16 118.2(10)
C20 C21 H21 120.9
C16 C21 H21 120.9
C23 C22 S1 118.3(5)
C23 C22 H22A 107.7
S1 C22 H22A 107.7
C23 C22 H22B 107.7
S1 C22 H22B 107.7
H22A C22 H22B 107.1
C22 C23 C28 112.0(6)
C22 C23 C29 116.2(5)
C28 C23 C29 98.4(5)
C22 C23 C24 119.2(5)
C28 C23 C24 106.7(5)
C29 C23 C24 101.8(5)
C25 C24 C23 103.3(5)
C25 C24 H24A 111.1
C23 C24 H24A 111.1
C25 C24 H24B 111.1
C23 C24 H24B 111.1
H24A C24 H24B 109.1
C26 C25 C24 103.7(5)
C26 C25 H25A 111.0
C24 C25 H25A 111.0
C26 C25 H25B 111.0
C24 C25 H25B 111.0
H25A C25 H25B 109.0
C27 C26 C25 105.4(6)
C27 C26 C29 102.5(6)
C25 C26 C29 102.5(5)
C27 C26 H26 115.0
C25 C26 H26 115.0
C29 C26 H26 115.0
C28 C27 C26 102.6(5)
C28 C27 H27A 111.3
C26 C27 H27A 111.3
C28 C27 H27B 111.3
C26 C27 H27B 111.3
H27A C27 H27B 109.2
O11 C28 C27 128.0(6)
O11 C28 C23 124.9(6)
C27 C28 C23 107.0(5)
C31 C29 C30 109.4(6)
C31 C29 C23 112.4(6)
C30 C29 C23 114.7(6)
C31 C29 C26 114.3(6)
C30 C29 C26 111.5(6)
C23 C29 C26 93.9(5)
C29 C30 H30A 109.5
C29 C30 H30B 109.5
H30A C30 H30B 109.5
C29 C30 H30C 109.5
H30A C30 H30C 109.5
H30B C30 H30C 109.5
C29 C31 H31A 109.5
C29 C31 H31B 109.5
H31A C31 H31B 109.5
C29 C31 H31C 109.5
H31A C31 H31C 109.5
H31B C31 H31C 109.5
O10' S1' O9' 118.9(3)
O10' S1' O6' 104.4(3)
O9' S1' O6' 108.0(3)
O10' S1' C22' 111.7(3)
O9' S1' C22' 109.3(3)
O6' S1' C22' 103.2(3)
C7' O1' C1' 111.8(5)
C8' O2' C2' 114.6(5)
C7' O3' C3' 111.1(5)
C15' O4' C4' 115.8(5)
C7' O5' C5' 111.8(5)
C6' O6' S1' 118.4(4)
O1' C1' C2' 111.2(5)
O1' C1' C6' 105.8(5)
C2' C1' C6' 108.6(5)
O1' C1' H1' 110.4
C2' C1' H1' 110.4
C6' C1' H1' 110.4
O2' C2' C1' 112.1(5)
O2' C2' C3' 107.2(5)
C1' C2' C3' 107.8(5)
O2' C2' H2' 109.9
C1' C2' H2' 109.9
C3' C2' H2' 109.9
O3' C3' C2' 110.5(5)
O3' C3' C4' 106.4(5)
C2' C3' C4' 109.3(5)
O3' C3' H3' 110.2
C2' C3' H3' 110.2
C4' C3' H3' 110.2
O4' C4' C5' 110.0(5)
O4' C4' C3' 111.2(5)
C5' C4' C3' 108.2(5)
O4' C4' H4' 109.1
C5' C4' H4' 109.1
C3' C4' H4' 109.1
O5' C5' C4' 107.4(5)
O5' C5' C6' 104.6(5)
C4' C5' C6' 113.9(5)
O5' C5' H5' 110.3
C4' C5' H5' 110.3
C6' C5' H5' 110.3
O6' C6' C5' 111.6(5)
O6' C6' C1' 106.4(5)
C5' C6' C1' 108.2(5)
O6' C6' H6' 110.2
C5' C6' H6' 110.2
C1' C6' H6' 110.2
O1' C7' O3' 110.8(5)
O1' C7' O5' 110.8(5)
O3' C7' O5' 111.6(6)
O1' C7' H7' 107.8
O3' C7' H7' 107.8
O5' C7' H7' 107.8
O7' C8' O2' 124.2(6)
O7' C8' C9' 122.0(6)
O2' C8' C9' 113.8(6)
C14' C9' C10' 119.6(7)
C14' C9' C8' 121.7(6)
C10' C9' C8' 118.7(7)
C9' C10' C11' 120.6(8)
C9' C10' H10' 119.7
C11' C10' H10' 119.7
C10' C11' C12' 119.2(7)
C10' C11' H11' 120.4
C12' C11' H11' 120.4
C13' C12' C11' 120.3(7)
C13' C12' H12' 119.9
C11' C12' H12' 119.9
C14' C13' C12' 119.9(9)
C14' C13' H13' 120.0
C12' C13' H13' 120.0
C13' C14' C9' 120.4(8)
C13' C14' H14' 119.8
C9' C14' H14' 119.8
O8' C15' O4' 124.0(7)
O8' C15' C16' 125.2(7)
O4' C15' C16' 110.7(6)
C21' C16' C17' 119.7(7)
C21' C16' C15' 117.9(7)
C17' C16' C15' 122.4(7)
C16' C17' C18' 121.0(9)
C16' C17' H17' 119.5
C18' C17' H17' 119.5
C17' C18' C19' 117.5(10)
C17' C18' H18' 121.3
C19' C18' H18' 121.3
C20' C19' C18' 122.3(9)
C20' C19' H19' 118.9
C18' C19' H19' 118.9
C19' C20' C21' 118.8(10)
C19' C20' H20' 120.6
C21' C20' H20' 120.6
C16' C21' C20' 120.7(9)
C16' C21' H21' 119.7
C20' C21' H21' 119.7
C23' C22' S1' 118.5(5)
C23' C22' H22D 107.7
S1' C22' H22D 107.7
C23' C22' H22C 107.7
S1' C22' H22C 107.7
H22D C22' H22C 107.1
C22' C23' C24' 112.6(5)
C22' C23' C28' 119.5(5)
C24' C23' C28' 106.4(6)
C22' C23' C29' 114.8(5)
C24' C23' C29' 99.0(5)
C28' C23' C29' 102.0(5)
O11' C24' C25' 127.7(6)
O11' C24' C23' 125.6(6)
C25' C24' C23' 106.7(5)
C24' C25' C26' 101.4(5)
C24' C25' H25D 111.5
C26' C25' H25D 111.5
C24' C25' H25C 111.5
C26' C25' H25C 111.5
H25D C25' H25C 109.3
C27' C26' C25' 106.2(6)
C27' C26' C29' 103.4(5)
C25' C26' C29' 102.9(5)
C27' C26' H26' 114.4
C25' C26' H26' 114.4
C29' C26' H26' 114.4
C26' C27' C28' 103.5(5)
C26' C27' H27C 111.1
C28' C27' H27C 111.1
C26' C27' H27D 111.1
C28' C27' H27D 111.1
H27C C27' H27D 109.0
C23' C28' C27' 103.4(5)
C23' C28' H28D 111.1
C27' C28' H28D 111.1
C23' C28' H28C 111.1
C27' C28' H28C 111.1
H28D C28' H28C 109.0
C31' C29' C30' 108.1(6)
C31' C29' C26' 113.8(5)
C30' C29' C26' 115.9(5)
C31' C29' C23' 114.3(5)
C30' C29' C23' 111.1(5)
C26' C29' C23' 93.1(5)
C29' C30' H30E 109.5
C29' C30' H30F 109.5
H30E C30' H30F 109.5
C29' C30' H30D 109.5
H30E C30' H30D 109.5
H30F C30' H30D 109.5
C29' C31' H31E 109.5
C29' C31' H31F 109.5
H31E C31' H31F 109.5
C29' C31' H31D 109.5
H31E C31' H31D 109.5
H31F C31' H31D 109.5
C35 O12 C32 111.6(8)
C33 O13 C34 110.6(8)
C33 C32 O12 110.6(8)
C33 C32 H32A 109.5
O12 C32 H32A 109.5
C33 C32 H32B 109.5
O12 C32 H32B 109.5
H32A C32 H32B 108.1
O13 C33 C32 112.1(8)
O13 C33 H33A 109.2
C32 C33 H33A 109.2
O13 C33 H33B 109.2
C32 C33 H33B 109.2
H33A C33 H33B 107.9
O13 C34 C35 110.1(9)
O13 C34 H34A 109.6
C35 C34 H34A 109.6
O13 C34 H34B 109.6
C35 C34 H34B 109.6
H34A C34 H34B 108.2
O12 C35 C34 113.7(9)
O12 C35 H35A 108.8
C34 C35 H35A 108.8
O12 C35 H35B 108.8
C34 C35 H35B 108.8
H35A C35 H35B 107.7
C39 O14 C36 106.9(9)
C37 O15 C38 107.6(9)
C37 C36 O14 109.5(11)
C37 C36 H36A 109.8
O14 C36 H36A 109.8
C37 C36 H36B 109.8
O14 C36 H36B 109.8
H36A C36 H36B 108.2
C36 C37 O15 109.5(10)
C36 C37 H37A 109.8
O15 C37 H37A 109.8
C36 C37 H37B 109.8
O15 C37 H37B 109.8
H37A C37 H37B 108.2
C39 C38 O15 110.1(12)
C39 C38 H38A 109.6
O15 C38 H38A 109.6
C39 C38 H38B 109.6
O15 C38 H38B 109.6
H38A C38 H38B 108.2
C38 C39 O14 115.5(11)
C38 C39 H39A 108.4
O14 C39 H39A 108.4
C38 C39 H39B 108.4
O14 C39 H39B 108.4
H39A C39 H39B 107.5
C41 O16 C42 118.0(12)
C40 O17 C43 121.1(14)
C41 C40 O17 118.6(14)
C41 C40 H40A 107.7
O17 C40 H40A 107.7
C41 C40 H40B 107.7
O17 C40 H40B 107.7
H40A C40 H40B 107.1
C40 C41 O16 117.5(12)
C40 C41 H41A 107.9
O16 C41 H41A 107.9
C40 C41 H41B 107.9
O16 C41 H41B 107.9
H41A C41 H41B 107.2
C43 C42 O16 108.6(13)
C43 C42 H42A 110.0
O16 C42 H42A 110.0
C43 C42 H42B 110.0
O16 C42 H42B 110.0
H42A C42 H42B 108.4
C42 C43 O17 118.9(15)
C42 C43 H43A 107.6
O17 C43 H43A 107.6
C42 C43 H43B 107.6
O17 C43 H43B 107.6
H43A C43 H43B 107.0
O19 C44 C45 105.1(13)
O19 C44 H44A 110.7
C45 C44 H44A 110.7
O19 C44 H44B 110.7
C45 C44 H44B 110.7
H44A C44 H44B 108.8
O18 C45 C44 116.1(13)
O18 C45 H45A 108.3
C44 C45 H45A 108.3
O18 C45 H45B 108.3
C44 C45 H45B 108.3
H45A C45 H45B 107.4
C46 O18 C45 112.4(12)
O18 C46 C47 116.6(14)
O18 C46 H46A 108.2
C47 C46 H46A 108.2
O18 C46 H46B 108.1
C47 C46 H46B 108.1
H46A C46 H46B 107.3
C46 C47 O19 108.3(13)
C46 C47 H47A 110.0
O19 C47 H47A 110.0
C46 C47 H47B 110.0
O19 C47 H47B 110.0
H47A C47 H47B 108.4
C44 O19 C47 121.6(15)

loop_
_geom_bond_atom_site_label_1
_geom_bond_atom_site_label_2
_geom_bond_distance
S1 O10 1.413(7)
S1 O9 1.424(6)
S1 O4 1.577(5)
S1 C22 1.775(6)
O1 C7 1.400(8)
O1 C1 1.453(8)
O2 C8 1.375(7)
O2 C2 1.412(7)
O3 C7 1.381(8)
O3 C3 1.440(8)
O4 C4 1.431(8)
O5 C7 1.425(8)
O5 C5 1.469(8)
O6 C15 1.350(8)
O6 C6 1.441(8)
O7 C8 1.183(8)
O8 C15 1.217(8)
O11 C28 1.206(8)
C1 C2 1.507(8)
C1 C6 1.526(9)
C1 H1 0.9800
C2 C3 1.518(8)
C2 H2 0.9800
C3 C4 1.517(9)
C3 H3 0.9800
C4 C5 1.525(8)
C4 H4 0.9800
C5 C6 1.509(9)
C5 H5 0.9800
C6 H6 0.9800
C7 H7 0.9800
C8 C9 1.475(9)
C9 C10 1.384(10)
C9 C14 1.390(10)
C10 C11 1.361(12)
C10 H10 0.9300
C11 C12 1.381(14)
C11 H11 0.9300
C12 C13 1.370(12)
C12 H12 0.9300
C13 C14 1.413(10)
C13 H13 0.9300
C14 H14 0.9300
C15 C16 1.476(10)
C16 C17 1.377(11)
C16 C21 1.393(11)
C17 C18 1.403(13)
C17 H17 0.9300
C18 C19 1.374(16)
C18 H18 0.9300
C19 C20 1.322(17)
C19 H19 0.9300
C20 C21 1.360(13)
C20 H20 0.9300
C21 H21 0.9300
C22 C23 1.522(9)
C22 H22A 0.9700
C22 H22B 0.9700
C23 C28 1.532(9)
C23 C29 1.560(8)
C23 C24 1.573(9)
C24 C25 1.552(9)
C24 H24A 0.9700
C24 H24B 0.9700
C25 C26 1.549(10)
C25 H25A 0.9700
C25 H25B 0.9700
C26 C27 1.532(11)
C26 C29 1.562(9)
C26 H26 0.9800
C27 C28 1.496(9)
C27 H27A 0.9700
C27 H27B 0.9700
C29 C31 1.512(11)
C29 C30 1.545(11)
C30 H30A 0.9600
C30 H30B 0.9600
C30 H30C 0.9600
C31 H31A 0.9600
C31 H31B 0.9600
C31 H31C 0.9600
S1' O10' 1.422(6)
S1' O9' 1.422(5)
S1' O6' 1.581(5)
S1' C22' 1.769(6)
O1' C7' 1.391(8)
O1' C1' 1.427(8)
O2' C8' 1.315(8)
O2' C2' 1.460(7)
O3' C7' 1.405(8)
O3' C3' 1.437(8)
O4' C15' 1.342(8)
O4' C4' 1.450(8)
O5' C7' 1.408(8)
O5' C5' 1.431(8)
O6' C6' 1.467(8)
O7' C8' 1.237(9)
O8' C15' 1.176(8)
O11' C24' 1.209(8)
C1' C2' 1.522(9)
C1' C6' 1.542(9)
C1' H1' 0.9800
C2' C3' 1.526(8)
C2' H2' 0.9800
C3' C4' 1.534(9)
C3' H3' 0.9800
C4' C5' 1.507(9)
C4' H4' 0.9800
C5' C6' 1.532(8)
C5' H5' 0.9800
C6' H6' 0.9800
C7' H7' 0.9800
C8' C9' 1.501(9)
C9' C14' 1.373(11)
C9' C10' 1.373(10)
C10' C11' 1.376(10)
C10' H10' 0.9300
C11' C12' 1.378(12)
C11' H11' 0.9300
C12' C13' 1.375(13)
C12' H12' 0.9300
C13' C14' 1.368(11)
C13' H13' 0.9300
C14' H14' 0.9300
C15' C16' 1.503(10)
C16' C21' 1.379(11)
C16' C17' 1.384(11)
C17' C18' 1.399(13)
C17' H17' 0.9300
C18' C19' 1.403(15)
C18' H18' 0.9300
C19' C20' 1.367(15)
C19' H19' 0.9300
C20' C21' 1.397(13)
C20' H20' 0.9300
C21' H21' 0.9300
C22' C23' 1.517(9)
C22' H22D 0.9700
C22' H22C 0.9700
C23' C24' 1.524(9)
C23' C28' 1.534(10)
C23' C29' 1.564(9)
C24' C25' 1.514(9)
C25' C26' 1.541(11)
C25' H25D 0.9700
C25' H25C 0.9700
C26' C27' 1.498(10)
C26' C29' 1.549(9)
C26' H26' 0.9800
C27' C28' 1.554(9)
C27' H27C 0.9700
C27' H27D 0.9700
C28' H28D 0.9700
C28' H28C 0.9700
C29' C31' 1.527(10)
C29' C30' 1.531(9)
C30' H30E 0.9600
C30' H30F 0.9600
C30' H30D 0.9600
C31' H31E 0.9600
C31' H31F 0.9600
C31' H31D 0.9600
O12 C35 1.383(12)
O12 C32 1.456(13)
O13 C33 1.408(11)
O13 C34 1.410(12)
C32 C33 1.453(13)
C32 H32A 0.9700
C32 H32B 0.9700
C33 H33A 0.9700
C33 H33B 0.9700
C34 C35 1.423(14)
C34 H34A 0.9700
C34 H34B 0.9700
C35 H35A 0.9700
C35 H35B 0.9700
O14 C39 1.381(14)
O14 C36 1.509(15)
O15 C37 1.457(14)
O15 C38 1.489(16)
C36 C37 1.446(19)
C36 H36A 0.9700
C36 H36B 0.9700
C37 H37A 0.9700
C37 H37B 0.9700
C38 C39 1.380(19)
C38 H38A 0.9700
C38 H38B 0.9700
C39 H39A 0.9700
C39 H39B 0.9700
O16 C41 1.446(14)
O16 C42 1.504(15)
O17 C40 1.379(16)
O17 C43 1.416(16)
C40 C41 1.369(16)
C40 H40A 0.9700
C40 H40B 0.9700
C41 H41A 0.9700
C41 H41B 0.9700
C42 C43 1.363(16)
C42 H42A 0.9700
C42 H42B 0.9700
C43 H43A 0.9700
C43 H43B 0.9700
C44 O19 1.437(17)
C44 C45 1.512(16)
C44 H44A 0.9700
C44 H44B 0.9700
C45 O18 1.441(16)
C45 H45A 0.9700
C45 H45B 0.9700
O18 C46 1.407(16)
C46 C47 1.424(16)
C46 H46A 0.9700
C46 H46B 0.9700
C47 O19 1.444(16)
C47 H47A 0.9700
C47 H47B 0.9700

loop_
_geom_torsion_atom_site_label_1
_geom_torsion_atom_site_label_2
_geom_torsion_atom_site_label_3
_geom_torsion_atom_site_label_4
_geom_torsion
O10 S1 O4 C4 -153.2(5)
O9 S1 O4 C4 -22.8(5)
C22 S1 O4 C4 91.3(5)
C7 O1 C1 C2 57.0(6)
C7 O1 C1 C6 -62.2(6)
C8 O2 C2 C1 165.0(5)
C8 O2 C2 C3 -74.2(6)
O1 C1 C2 O2 71.7(6)
C6 C1 C2 O2 -172.1(5)
O1 C1 C2 C3 -52.4(6)
C6 C1 C2 C3 63.8(7)
C7 O3 C3 C4 60.5(6)
C7 O3 C3 C2 -58.6(6)
O2 C2 C3 O3 -68.1(6)
C1 C2 C3 O3 53.2(6)
O2 C2 C3 C4 173.6(5)
C1 C2 C3 C4 -65.0(6)
S1 O4 C4 C3 -150.1(4)
S1 O4 C4 C5 91.0(5)
O3 C3 C4 O4 177.1(4)
C2 C3 C4 O4 -63.1(6)
O3 C3 C4 C5 -60.6(6)
C2 C3 C4 C5 59.2(6)
C7 O5 C5 C6 61.1(6)
C7 O5 C5 C4 -61.3(6)
O4 C4 C5 O5 179.7(5)
C3 C4 C5 O5 60.6(6)
O4 C4 C5 C6 63.3(7)
C3 C4 C5 C6 -55.8(7)
C15 O6 C6 C5 -165.1(5)
C15 O6 C6 C1 75.7(6)
O5 C5 C6 O6 175.9(4)
C4 C5 C6 O6 -68.1(7)
O5 C5 C6 C1 -62.0(6)
C4 C5 C6 C1 54.0(7)
O1 C1 C6 O6 -178.5(5)
C2 C1 C6 O6 62.5(7)
O1 C1 C6 C5 62.2(6)
C2 C1 C6 C5 -56.8(6)
C3 O3 C7 O1 62.3(7)
C3 O3 C7 O5 -61.5(6)
C1 O1 C7 O3 -61.6(7)
C1 O1 C7 O5 62.7(6)
C5 O5 C7 O3 62.7(6)
C5 O5 C7 O1 -61.7(6)
C2 O2 C8 O7 2.8(9)
C2 O2 C8 C9 -172.8(5)
O7 C8 C9 C10 -3.3(11)
O2 C8 C9 C10 172.2(7)
O7 C8 C9 C14 179.4(7)
O2 C8 C9 C14 -5.2(9)
C14 C9 C10 C11 -0.1(12)
C8 C9 C10 C11 -177.5(8)
C9 C10 C11 C12 -2.2(14)
C10 C11 C12 C13 2.3(14)
C11 C12 C13 C14 -0.1(13)
C10 C9 C14 C13 2.2(11)
C8 C9 C14 C13 179.5(7)
C12 C13 C14 C9 -2.1(12)
C6 O6 C15 O8 -2.0(8)
C6 O6 C15 C16 179.7(5)
O8 C15 C16 C17 -1.1(10)
O6 C15 C16 C17 177.1(6)
O8 C15 C16 C21 179.0(6)
O6 C15 C16 C21 -2.8(9)
C21 C16 C17 C18 2.8(10)
C15 C16 C17 C18 -177.1(6)
C16 C17 C18 C19 -2.9(11)
C17 C18 C19 C20 0.1(13)
C18 C19 C20 C21 2.8(14)
C19 C20 C21 C16 -2.9(13)
C17 C16 C21 C20 -0.1(11)
C15 C16 C21 C20 179.8(7)
O10 S1 C22 C23 -69.8(6)
O9 S1 C22 C23 157.8(6)
O4 S1 C22 C23 43.1(6)
S1 C22 C23 C28 -99.2(6)
S1 C22 C23 C29 148.8(5)
S1 C22 C23 C24 26.3(8)
C22 C23 C24 C25 164.0(6)
C28 C23 C24 C25 -68.0(6)
C29 C23 C24 C25 34.6(6)
C23 C24 C25 C26 0.3(7)
C24 C25 C26 C27 71.7(6)
C24 C25 C26 C29 -35.1(7)
C25 C26 C27 C28 -75.3(6)
C29 C26 C27 C28 31.6(7)
C26 C27 C28 O11 -171.6(6)
C26 C27 C28 C23 4.7(7)
C22 C23 C28 O11 14.8(8)
C29 C23 C28 O11 137.6(6)
C24 C23 C28 O11 -117.3(7)
C22 C23 C28 C27 -161.7(5)
C29 C23 C28 C27 -38.9(6)
C24 C23 C28 C27 66.3(6)
C22 C23 C29 C31 56.4(8)
C28 C23 C29 C31 -63.3(7)
C24 C23 C29 C31 -172.4(6)
C22 C23 C29 C30 -69.5(8)
C28 C23 C29 C30 170.8(6)
C24 C23 C29 C30 61.7(7)
C22 C23 C29 C26 174.6(6)
C28 C23 C29 C26 55.0(6)
C24 C23 C29 C26 -54.2(6)
C27 C26 C29 C31 62.5(7)
C25 C26 C29 C31 171.6(6)
C27 C26 C29 C30 -172.7(6)
C25 C26 C29 C30 -63.7(7)
C27 C26 C29 C23 -54.2(6)
C25 C26 C29 C23 54.9(6)
O10' S1' O6' C6' 160.4(4)
O9' S1' O6' C6' 32.9(5)
C22' S1' O6' C6' -82.8(4)
C7' O1' C1' C2' 57.4(6)
C7' O1' C1' C6' -60.3(6)
C8' O2' C2' C1' 78.5(7)
C8' O2' C2' C3' -163.4(5)
O1' C1' C2' O2' 66.6(6)
C6' C1' C2' O2' -177.3(5)
O1' C1' C2' C3' -51.1(6)
C6' C1' C2' C3' 64.9(6)
C7' O3' C3' C2' -58.1(6)
C7' O3' C3' C4' 60.4(6)
O2' C2' C3' O3' -69.3(6)
C1' C2' C3' O3' 51.6(7)
O2' C2' C3' C4' 173.9(5)
C1' C2' C3' C4' -65.2(7)
C15' O4' C4' C5' 164.5(5)
C15' O4' C4' C3' -75.7(6)
O3' C3' C4' O4' 179.2(5)
C2' C3' C4' O4' -61.5(7)
O3' C3' C4' C5' -60.0(6)
C2' C3' C4' C5' 59.3(6)
C7' O5' C5' C4' -59.3(6)
C7' O5' C5' C6' 62.1(6)
O4' C4' C5' O5' -179.1(4)
C3' C4' C5' O5' 59.3(6)
O4' C4' C5' C6' 65.7(7)
C3' C4' C5' C6' -55.9(7)
S1' O6' C6' C5' -99.8(5)
S1' O6' C6' C1' 142.3(4)
O5' C5' C6' O6' -177.5(5)
C4' C5' C6' O6' -60.7(7)
O5' C5' C6' C1' -60.8(6)
C4' C5' C6' C1' 56.1(7)
O1' C1' C6' O6' -179.6(4)
C2' C1' C6' O6' 61.0(6)
O1' C1' C6' C5' 60.4(6)
C2' C1' C6' C5' -59.1(6)
C1' O1' C7' O3' -62.2(7)
C1' O1' C7' O5' 62.2(7)
C3' O3' C7' O1' 62.7(7)
C3' O3' C7' O5' -61.3(7)
C5' O5' C7' O1' -63.6(7)
C5' O5' C7' O3' 60.4(7)
C2' O2' C8' O7' -8.9(9)
C2' O2' C8' C9' 169.4(5)
O7' C8' C9' C14' 179.7(7)
O2' C8' C9' C14' 1.4(10)
O7' C8' C9' C10' 0.5(11)
O2' C8' C9' C10' -177.8(7)
C14' C9' C10' C11' -0.8(12)
C8' C9' C10' C11' 178.4(7)
C9' C10' C11' C12' -0.7(13)
C10' C11' C12' C13' 2.7(13)
C11' C12' C13' C14' -3.0(13)
C12' C13' C14' C9' 1.4(13)
C10' C9' C14' C13' 0.5(12)
C8' C9' C14' C13' -178.8(7)
C4' O4' C15' O8' 3.1(8)
C4' O4' C15' C16' -178.7(5)
O8' C15' C16' C21' -2.2(10)
O4' C15' C16' C21' 179.5(6)
O8' C15' C16' C17' 177.1(7)
O4' C15' C16' C17' -1.1(8)
C21' C16' C17' C18' 1.4(11)
C15' C16' C17' C18' -178.0(7)
C16' C17' C18' C19' -1.1(12)
C17' C18' C19' C20' 0.9(13)
C18' C19' C20' C21' -0.8(13)
C17' C16' C21' C20' -1.4(11)
C15' C16' C21' C20' 178.0(7)
C19' C20' C21' C16' 1.1(12)
O10' S1' C22' C23' 36.4(6)
O9' S1' C22' C23' 170.1(5)
O6' S1' C22' C23' -75.1(5)
S1' C22' C23' C24' -94.9(6)
S1' C22' C23' C28' 31.1(8)
S1' C22' C23' C29' 152.7(5)
C22' C23' C24' O11' 18.3(9)
C28' C23' C24' O11' -114.5(7)
C29' C23' C24' O11' 140.1(6)
C22' C23' C24' C25' -160.1(5)
C28' C23' C24' C25' 67.1(6)
C29' C23' C24' C25' -38.3(6)
O11' C24' C25' C26' -174.8(7)
C23' C24' C25' C26' 3.5(7)
C24' C25' C26' C27' -75.0(6)
C24' C25' C26' C29' 33.4(6)
C25' C26' C27' C28' 72.0(7)
C29' C26' C27' C28' -35.9(7)
C22' C23' C28' C27' 161.8(6)
C24' C23' C28' C27' -69.3(7)
C29' C23' C28' C27' 34.0(7)
C26' C27' C28' C23' 0.8(8)
C27' C26' C29' C31' -63.4(7)
C25' C26' C29' C31' -173.8(5)
C27' C26' C29' C30' 170.3(6)
C25' C26' C29' C30' 59.9(7)
C27' C26' C29' C23' 55.0(6)
C25' C26' C29' C23' -55.4(6)
C22' C23' C29' C31' -66.3(7)
C24' C23' C29' C31' 173.6(5)
C28' C23' C29' C31' 64.5(7)
C22' C23' C29' C30' 56.5(7)
C24' C23' C29' C30' -63.7(6)
C28' C23' C29' C30' -172.8(6)
C22' C23' C29' C26' 175.8(5)
C24' C23' C29' C26' 55.7(5)
C28' C23' C29' C26' -53.4(6)
C35 O12 C32 C33 -49.8(11)
C34 O13 C33 C32 -57.2(11)
O12 C32 C33 O13 52.4(12)
C33 O13 C34 C35 58.0(11)
C32 O12 C35 C34 53.3(12)
O13 C34 C35 O12 -57.4(12)
C39 O14 C36 C37 -58.0(13)
O14 C36 C37 O15 61.1(13)
C38 O15 C37 C36 -59.3(13)
C37 O15 C38 C39 57.0(14)
O15 C38 C39 O14 -60.2(16)
C36 O14 C39 C38 59.0(14)
C43 O17 C40 C41 -14(4)
O17 C40 C41 O16 14(4)
C42 O16 C41 C40 -30(3)
C41 O16 C42 C43 43(2)
O16 C42 C43 O17 -43(3)
C40 O17 C43 C42 31(4)
O19 C44 C45 O18 -46(3)
C44 C45 O18 C46 50(2)
C45 O18 C46 C47 -51(2)
O18 C46 C47 O19 49(3)
C45 C44 O19 C47 49(3)
C46 C47 O19 C44 -51(3)
